data_1574238
loop_
_publ_author_name
'R., Nandini'
'Kempegowda, Byresh B.'
'Srinivasa, Sudhanva M.'
'Kshirsagar, Umesh A.'
'Malecki, Jan Grzegorz'
'Patil, Siddappa A.'
'Shaikh, Shoyebmohamad F.'
'Mane, Manoj V.'
'Dateer, Ramesh B.'

_publ_section_title
;
 Sustainable copper nanocomposite for multicomponent synthesis of triazolo
 quinolines and triazolyl benzamide derivatives and their bioactivity
 study
;
_journal_issue 9
_journal_name_full 'Catalysis Science &amp; Technology'
_journal_page_first 2878
_journal_page_last 2887
_journal_paper_doi 10.1039/D4CY01225A
_journal_volume 15
_journal_year 2025
_chemical_formula_moiety 'C22 H18 N4 O'
_chemical_formula_sum 'C22 H18 N4 O'
_chemical_formula_weight 354.414
_space_group_crystal_system triclinic
_space_group_IT_number 2
_space_group_name_Hall '-P 1'
_space_group_name_H-M_alt 'P -1'
_symmetry_Int_Tables_number 2
_atom_sites_solution_primary iterative
_audit_creation_date 2024-01-29
_audit_creation_method
;
Olex2 1.5
(compiled 2023.08.24 svn.re1ec1418 for OlexSys, GUI svn.r6817)
;
_audit_update_record
;
2024-08-14 deposited with the CCDC.	2025-03-10 downloaded from the CCDC.
;
_cell_angle_alpha 80.581(10)
_cell_angle_beta 89.927(9)
_cell_angle_gamma 73.743(10)
_cell_formula_units_Z 2
_cell_length_a 7.5949(8)
_cell_length_b 9.8677(12)
_cell_length_c 12.6331(14)
_cell_measurement_reflns_used 1420
_cell_measurement_temperature 295(2)
_cell_measurement_theta_max 23.7760
_cell_measurement_theta_min 4.2280
_cell_volume 895.67(18)
_computing_cell_refinement 'CrysAlisPro 1.171.42.49 (Rigaku OD, 2022)'
_computing_data_collection 'CrysAlisPro 1.171.42.49 (Rigaku OD, 2022)'
_computing_data_reduction 'CrysAlisPro 1.171.42.49 (Rigaku OD, 2022)'
_computing_molecular_graphics 'Olex2 1.5 (Dolomanov et al., 2009)'
_computing_publication_material 'Olex2 1.5 (Dolomanov et al., 2009)'
_computing_structure_refinement 'olex2.refine 1.5 (Bourhis et al., 2015)'
_computing_structure_solution 'olex2.solve 1.5 (Bourhis et al., 2015)'
_diffrn_detector_area_resol_mean 10.4015
_diffrn_detector_type Atlas
_diffrn_measured_fraction_theta_full 0.9954
_diffrn_measured_fraction_theta_max 0.8410
_diffrn_measurement_details
;
List of Runs (angles in degrees, time in seconds):

  # Type    Start    End  Width  t~exp~   \w     \q     \k     \f   Frames
#--------------------------------------------------------------------------
  1  \w    -61.00 -12.00   1.00   90.20    --  -10.68 -19.00  60.00   49
  2  \w    -41.00  -8.00   1.00   90.20    --  -10.68  77.00 -30.00   33
  3  \w    -85.00  14.00   1.00   90.20    --  -10.68 -38.00-180.00   99
  4  \w    -26.00  37.00   1.00   90.20    --  -10.68  77.00   0.00   63
  5  \w    -13.00  28.00   1.00   90.20    --   10.68  77.00-150.00   41
  6  \w      2.00  52.00   1.00   90.20    --   10.68 -99.00  90.00   50
;
_diffrn_measurement_device 'four-circle diffractometer'
_diffrn_measurement_device_type 'Xcalibur, Atlas, Gemini ultra'
_diffrn_measurement_method '\w scans'
_diffrn_radiation_type 'Mo K\a'
_diffrn_radiation_wavelength 0.71073
_diffrn_reflns_av_R_equivalents 0.0740
_diffrn_reflns_av_unetI/netI 0.1365
_diffrn_reflns_Laue_measured_fraction_full 0.9954
_diffrn_reflns_Laue_measured_fraction_max 0.8410
_diffrn_reflns_limit_h_max 9
_diffrn_reflns_limit_h_min -10
_diffrn_reflns_limit_k_max 10
_diffrn_reflns_limit_k_min -13
_diffrn_reflns_limit_l_max 16
_diffrn_reflns_limit_l_min -15
_diffrn_reflns_number 8302
_diffrn_reflns_point_group_measured_fraction_full 0.9954
_diffrn_reflns_point_group_measured_fraction_max 0.8410
_diffrn_reflns_theta_full 25.2417
_diffrn_reflns_theta_max 29.57
_diffrn_reflns_theta_min 3.31
_exptl_absorpt_coefficient_mu 0.084
_exptl_absorpt_correction_T_max 1.00000
_exptl_absorpt_correction_T_min 0.90814
_exptl_absorpt_correction_type multi-scan
_exptl_absorpt_process_details
;
CrysAlisPro 1.171.42.49 (Rigaku Oxford Diffraction, 2022)
Empirical absorption correction using spherical harmonics,
implemented in SCALE3 ABSPACK scaling algorithm.
;
_exptl_crystal_colour yellow
_exptl_crystal_colour_primary yellow
_exptl_crystal_density_diffrn 1.314
_exptl_crystal_description plate
_exptl_crystal_F_000 372.227
_exptl_crystal_size_max 0.11
_exptl_crystal_size_mid 0.08
_exptl_crystal_size_min 0.04
_refine_diff_density_max 0.5011
_refine_diff_density_min -0.5325
_refine_diff_density_rms 0.1251
_refine_ls_d_res_high 0.7201
_refine_ls_d_res_low 6.1614
_refine_ls_goodness_of_fit_ref 0.9242
_refine_ls_hydrogen_treatment mixed
_refine_ls_matrix_type full
_refine_ls_number_constraints 32
_refine_ls_number_parameters 249
_refine_ls_number_reflns 4233
_refine_ls_number_restraints 0
_refine_ls_restrained_S_all 0.9242
_refine_ls_R_factor_all 0.1743
_refine_ls_R_factor_gt 0.0566
_refine_ls_shift/su_max -0.0030
_refine_ls_shift/su_mean 0.0001
_refine_ls_structure_factor_coef Fsqd
_refine_ls_weighting_details 'w=1/[\s^2^(Fo^2^)+(0.0248P)^2^] where P=(Fo^2^+2Fc^2^)/3'
_refine_ls_weighting_scheme calc
_refine_ls_wR_factor_gt 0.0916
_refine_ls_wR_factor_ref 0.1336
_reflns_Friedel_coverage 0.0
_reflns_limit_h_max 10
_reflns_limit_h_min -10
_reflns_limit_k_max 13
_reflns_limit_k_min -12
_reflns_limit_l_max 16
_reflns_limit_l_min 0
_reflns_number_gt 1697
_reflns_number_total 4233
_reflns_threshold_expression I>=2u(I)
_cod_data_source_file d4cy01225a2.cif
_cod_data_source_block nr145
_cod_depositor_comments 'Adding full bibliography for 1574234--1574238.cif.'
_cod_original_cell_volume 895.68(19)
_cod_database_code 1574238
_olex2_refinement_description
;
1. Fixed Uiso
 At 1.2 times of:
  All C(H) groups
 At 1.5 times of:
  All C(H,H,H) groups
2.a Aromatic/amide H refined with riding coordinates:
 C1(H1), C4(H4a), C5(H5), C7(H7), C8(H8), C12(H12), C13(H13), C14(H14),
 C15(H15), C18(H18), C19(H19), C20(H20), C21(H21), C22(H22)
2.b Idealised Me refined as rotating group:
 C9(H9a,H9b,H9c)
;
_olex2_submission_special_instructions 'No special instructions were received'
_oxdiff_exptl_absorpt_empirical_details
;
Empirical correction (ABSPACK) includes:
- Absorption correction using spherical harmonics
- Frame scaling
;

loop_
_space_group_symop_id
_space_group_symop_operation_xyz
1 x,y,z
2 -x,-y,-z

loop_
_atom_site_label
_atom_site_type_symbol
_atom_site_fract_x
_atom_site_fract_y
_atom_site_fract_z
_atom_site_U_iso_or_equiv
_atom_site_adp_type
_atom_site_occupancy
_atom_site_refinement_flags_posn
O1 O 0.2919(3) 1.0300(2) 0.05801(16) 0.0625(6) Uani 1.000000 .
N1 N 0.5645(3) 0.6875(2) -0.06893(17) 0.0407(6) Uani 1.000000 .
N2 N 0.6101(3) 0.5590(2) -0.10189(18) 0.0454(6) Uani 1.000000 .
N3 N 0.7245(3) 0.4694(2) -0.02786(18) 0.0448(6) Uani 1.000000 .
N4 N 0.2812(3) 0.7999(3) 0.09734(19) 0.0425(6) Uani 1.000000 .
C1 C 0.6521(3) 0.6787(3) 0.0253(2) 0.0407(7) Uani 1.000000 .
C2 C 0.7523(3) 0.5389(3) 0.0525(2) 0.0390(7) Uani 1.000000 .
C3 C 0.8604(3) 0.4617(3) 0.1508(2) 0.0433(7) Uani 1.000000 .
C4 C 0.8316(4) 0.5145(3) 0.2449(2) 0.0583(9) Uani 1.000000 .
C5 C 0.9269(4) 0.4365(4) 0.3388(3) 0.0704(10) Uani 1.000000 .
C6 C 1.0502(4) 0.3044(4) 0.3409(3) 0.0645(10) Uani 1.000000 .
C7 C 1.0780(4) 0.2519(3) 0.2463(3) 0.0627(9) Uani 1.000000 .
C8 C 0.9853(3) 0.3281(3) 0.1526(2) 0.0520(8) Uani 1.000000 .
C9 C 1.1508(5) 0.2174(5) 0.4434(3) 0.1100(16) Uani 1.000000 .
C10 C 0.4283(3) 0.8026(3) -0.1328(2) 0.0396(7) Uani 1.000000 .
C11 C 0.3031(3) 0.9066(3) -0.0874(2) 0.0413(7) Uani 1.000000 .
C12 C 0.1773(4) 1.0149(3) -0.1568(2) 0.0533(8) Uani 1.000000 .
C13 C 0.1717(4) 1.0167(3) -0.2647(3) 0.0635(10) Uani 1.000000 .
C14 C 0.2941(4) 0.9111(3) -0.3073(2) 0.0614(9) Uani 1.000000 .
C15 C 0.4232(4) 0.8052(3) -0.2426(2) 0.0519(8) Uani 1.000000 .
C16 C 0.2939(3) 0.9176(3) 0.0292(2) 0.0446(7) Uani 1.000000 .
C17 C 0.3049(4) 0.7755(3) 0.2101(2) 0.0441(7) Uani 1.000000 .
C18 C 0.2479(4) 0.6637(3) 0.2670(2) 0.0572(9) Uani 1.000000 .
C19 C 0.2794(5) 0.6288(4) 0.3761(3) 0.0766(11) Uani 1.000000 .
C20 C 0.3612(5) 0.7041(4) 0.4307(3) 0.0842(12) Uani 1.000000 .
C21 C 0.4182(5) 0.8155(4) 0.3751(3) 0.0746(10) Uani 1.000000 .
C22 C 0.3892(4) 0.8508(3) 0.2648(3) 0.0575(8) Uani 1.000000 .

loop_
_atom_site_aniso_label
_atom_site_aniso_U_11
_atom_site_aniso_U_22
_atom_site_aniso_U_33
_atom_site_aniso_U_12
_atom_site_aniso_U_13
_atom_site_aniso_U_23
O1 0.0965(16) 0.0306(12) 0.0610(14) -0.0198(10) 0.0105(11) -0.0064(10)
N1 0.0472(13) 0.0304(13) 0.0431(14) -0.0094(10) 0.0010(11) -0.0048(11)
N2 0.0518(14) 0.0349(14) 0.0486(14) -0.0091(11) 0.0021(11) -0.0101(12)
N3 0.0514(14) 0.0329(13) 0.0492(15) -0.0117(11) 0.0038(11) -0.0051(12)
N4 0.0538(14) 0.0310(14) 0.0428(15) -0.0120(11) 0.0061(11) -0.0062(12)
C1 0.0464(16) 0.0342(16) 0.0413(17) -0.0098(12) 0.0023(13) -0.0089(13)
C2 0.0412(15) 0.0326(15) 0.0435(17) -0.0129(12) 0.0050(13) -0.0030(13)
C3 0.0430(15) 0.0372(16) 0.0488(18) -0.0140(12) 0.0067(13) -0.0005(14)
C4 0.0631(19) 0.051(2) 0.051(2) -0.0042(15) 0.0006(16) -0.0023(16)
C5 0.081(2) 0.074(3) 0.049(2) -0.0122(19) -0.0009(17) -0.0059(19)
C6 0.061(2) 0.063(2) 0.059(2) -0.0106(16) -0.0079(17) 0.0102(18)
C7 0.0544(19) 0.049(2) 0.075(2) -0.0079(15) -0.0018(17) 0.0056(19)
C8 0.0479(16) 0.0410(17) 0.060(2) -0.0072(13) 0.0030(15) 0.0012(15)
C9 0.111(3) 0.112(4) 0.073(3) -0.001(3) -0.023(2) 0.025(3)
C10 0.0446(15) 0.0337(15) 0.0404(17) -0.0129(12) 0.0017(13) -0.0026(13)
C11 0.0467(15) 0.0327(15) 0.0438(17) -0.0127(12) 0.0047(13) -0.0017(13)
C12 0.0518(17) 0.0432(18) 0.054(2) -0.0027(14) 0.0028(15) 0.0023(16)
C13 0.062(2) 0.058(2) 0.057(2) -0.0062(16) -0.0035(16) 0.0072(18)
C14 0.070(2) 0.066(2) 0.0430(18) -0.0178(17) -0.0041(16) 0.0036(17)
C15 0.0571(18) 0.0523(19) 0.0436(18) -0.0126(14) 0.0064(14) -0.0062(15)
C16 0.0470(16) 0.0311(17) 0.0518(19) -0.0072(13) 0.0065(13) -0.0030(15)
C17 0.0527(16) 0.0345(16) 0.0411(17) -0.0063(13) 0.0067(13) -0.0056(14)
C18 0.078(2) 0.0486(19) 0.049(2) -0.0248(16) 0.0148(16) -0.0089(16)
C19 0.124(3) 0.060(2) 0.050(2) -0.035(2) 0.019(2) -0.0044(19)
C20 0.126(3) 0.074(3) 0.048(2) -0.023(2) 0.000(2) -0.005(2)
C21 0.098(3) 0.071(3) 0.058(2) -0.027(2) -0.0105(19) -0.013(2)
C22 0.068(2) 0.047(2) 0.057(2) -0.0167(15) -0.0050(16) -0.0074(17)

loop_
_atom_type_symbol
_atom_type_scat_dispersion_real
_atom_type_scat_dispersion_imag
_atom_type_scat_Cromer_Mann_a1
_atom_type_scat_Cromer_Mann_a2
_atom_type_scat_Cromer_Mann_a3
_atom_type_scat_Cromer_Mann_a4
_atom_type_scat_Cromer_Mann_b1
_atom_type_scat_Cromer_Mann_b2
_atom_type_scat_Cromer_Mann_b3
_atom_type_scat_Cromer_Mann_b4
_atom_type_scat_Cromer_Mann_c
_atom_type_scat_source
_atom_type_scat_dispersion_source
C 0.00313 0.00162 2.31000 1.02000 1.58860 0.86500 20.84390 10.20750 0.56870 51.65120 0.21560 'International Tables Volume C Table 6.1.1.4 (pp. 500-502)' 'Brennan, Cowan, Rev. Sci. Instrum., 1992, 63, 850'
H 0.00000 0.00000 0.49300 0.32291 0.14019 0.04081 10.51090 26.12570 3.14236 57.79970 0.00304 'International Tables Volume C Table 6.1.1.4 (pp. 500-502)' 'Brennan, Cowan, Rev. Sci. Instrum., 1992, 63, 850'
N 0.00612 0.00332 12.21260 3.13220 2.01250 1.16630 0.00570 9.89330 28.99750 0.58260 -11.52900 'International Tables Volume C Table 6.1.1.4 (pp. 500-502)' 'Brennan, Cowan, Rev. Sci. Instrum., 1992, 63, 850'
O 0.01085 0.00610 3.04850 2.28680 1.54630 0.86700 13.27710 5.70110 0.32390 32.90890 0.25080 'International Tables Volume C Table 6.1.1.4 (pp. 500-502)' 'Brennan, Cowan, Rev. Sci. Instrum., 1992, 63, 850'

loop_
_geom_angle_atom_site_label_1
_geom_angle_atom_site_label_2
_geom_angle_atom_site_label_3
_geom_angle
_geom_angle_site_symmetry_1
_geom_angle_site_symmetry_3
_geom_angle_publ_flag
C1 N1 N2 110.6(2) . . ?
C10 N1 N2 117.5(2) . . ?
C10 N1 C1 131.7(2) . . ?
N3 N2 N1 106.6(2) . . ?
C2 N3 N2 109.6(2) . . ?
C17 N4 C16 126.4(3) . . ?
C2 C1 N1 105.5(3) . . ?
C1 C2 N3 107.6(2) . . ?
C3 C2 N3 121.4(2) . . ?
C3 C2 C1 130.8(3) . . ?
C4 C3 C2 120.8(2) . . ?
C8 C3 C2 120.7(3) . . ?
C8 C3 C4 118.3(3) . . ?
C5 C4 C3 120.4(3) . . ?
C6 C5 C4 121.4(3) . . ?
C7 C6 C5 117.9(3) . . ?
C9 C6 C5 121.7(3) . . ?
C9 C6 C7 120.4(3) . . ?
C8 C7 C6 121.3(3) . . ?
C7 C8 C3 120.6(3) . . ?
C11 C10 N1 122.0(2) . . ?
C15 C10 N1 117.3(2) . . ?
C15 C10 C11 120.6(2) . . ?
C12 C11 C10 117.6(2) . . ?
C16 C11 C10 126.3(2) . . ?
C16 C11 C12 116.1(2) . . ?
C13 C12 C11 121.7(3) . . ?
C14 C13 C12 119.6(3) . . ?
C15 C14 C13 120.6(3) . . ?
C14 C15 C10 119.9(3) . . ?
N4 C16 O1 123.5(3) . . ?
C11 C16 O1 120.0(3) . . ?
C11 C16 N4 116.5(3) . . ?
C18 C17 N4 117.4(3) . . ?
C22 C17 N4 123.4(3) . . ?
C22 C17 C18 119.1(3) . . ?
C19 C18 C17 119.8(3) . . ?
C20 C19 C18 121.2(3) . . ?
C21 C20 C19 119.4(4) . . ?
C22 C21 C20 119.9(4) . . ?
C21 C22 C17 120.4(3) . . ?

loop_
_geom_bond_atom_site_label_1
_geom_bond_atom_site_label_2
_geom_bond_distance
_geom_bond_site_symmetry_2
_geom_bond_publ_flag
O1 C16 1.219(3) . ?
N1 N2 1.352(3) . ?
N1 C1 1.343(3) . ?
N1 C10 1.433(3) . ?
N2 N3 1.309(3) . ?
N3 C2 1.362(3) . ?
N4 C16 1.354(3) . ?
N4 C17 1.409(3) . ?
C1 C2 1.363(3) . ?
C2 C3 1.463(3) . ?
C3 C4 1.368(4) . ?
C3 C8 1.389(4) . ?
C4 C5 1.383(4) . ?
C5 C6 1.372(4) . ?
C6 C7 1.372(4) . ?
C6 C9 1.507(4) . ?
C7 C8 1.371(4) . ?
C10 C11 1.390(3) . ?
C10 C15 1.383(4) . ?
C11 C12 1.396(3) . ?
C11 C16 1.495(4) . ?
C12 C13 1.360(4) . ?
C13 C14 1.371(4) . ?
C14 C15 1.368(3) . ?
C17 C18 1.388(4) . ?
C17 C22 1.369(4) . ?
C18 C19 1.370(4) . ?
C19 C20 1.357(5) . ?
C20 C21 1.379(5) . ?
C21 C22 1.382(4) . ?

loop_
_geom_torsion_atom_site_label_1
_geom_torsion_atom_site_label_2
_geom_torsion_atom_site_label_3
_geom_torsion_atom_site_label_4
_geom_torsion
_geom_torsion_site_symmetry_1
_geom_torsion_site_symmetry_2
_geom_torsion_site_symmetry_3
_geom_torsion_site_symmetry_4
_geom_torsion_publ_flag
O1 C16 N4 C17 -15.1(3) . . . . ?
O1 C16 C11 C10 127.9(3) . . . . ?
O1 C16 C11 C12 -49.7(3) . . . . ?
N1 N2 N3 C2 0.2(2) . . . . ?
N1 C1 C2 N3 1.4(2) . . . . ?
N1 C1 C2 C3 -172.99(18) . . . . ?
N1 C10 C11 C12 179.4(3) . . . . ?
N1 C10 C11 C16 1.8(3) . . . . ?
N1 C10 C15 C14 178.9(3) . . . . ?
N2 N3 C2 C1 -1.0(2) . . . . ?
N2 N3 C2 C3 173.99(19) . . . . ?
N3 C2 C3 C4 -154.2(3) . . . . ?
N3 C2 C3 C8 21.2(3) . . . . ?
N4 C16 C11 C10 -54.5(3) . . . . ?
N4 C16 C11 C12 128.0(2) . . . . ?
N4 C17 C18 C19 175.4(3) . . . . ?
N4 C17 C22 C21 -176.0(3) . . . . ?
C1 C2 C3 C4 19.5(3) . . . . ?
C1 C2 C3 C8 -165.1(3) . . . . ?
C2 C3 C4 C5 176.2(3) . . . . ?
C2 C3 C8 C7 -175.9(3) . . . . ?
C3 C4 C5 C6 -0.8(4) . . . . ?
C3 C8 C7 C6 0.2(3) . . . . ?
C4 C5 C6 C7 0.6(4) . . . . ?
C4 C5 C6 C9 -178.4(3) . . . . ?
C5 C6 C7 C8 -0.3(4) . . . . ?
C10 C11 C12 C13 2.4(3) . . . . ?
C10 C15 C14 C13 1.4(4) . . . . ?
C11 C12 C13 C14 -1.0(4) . . . . ?
C12 C13 C14 C15 -0.9(4) . . . . ?
C17 C18 C19 C20 1.8(3) . . . . ?
C17 C22 C21 C20 -0.3(3) . . . . ?
C18 C19 C20 C21 -1.7(4) . . . . ?
C19 C20 C21 C22 0.9(4) . . . . ?
